data_2236275
loop_
_publ_author_name
'Kumar, Mohan'
'Mallesha, L.'
'Sridhar, M. A.'
'Kapoor, Kamini'
'Gupta, Vivek K.'
'Kant, Rajni'

_publ_section_title
;
 <i>N</i>-(2-{[5-Bromo-2-(piperidin-1-yl)pyrimidin-4-yl]sulfanyl}-4-methoxyphenyl)-2,4,6-trimethylbenzenesulfonamide
;
_journal_coeditor_code HB6940
_journal_issue 9
_journal_name_full 'Acta Crystallographica Section E'
_journal_page_first o2767
_journal_paper_doi 10.1107/S1600536812036185
_journal_volume 68
_journal_year 2012
_chemical_formula_iupac 'C25 H29 Br N4 O3 S2'
_chemical_formula_moiety 'C25 H29 Br N4 O3 S2'
_chemical_formula_sum 'C25 H29 Br N4 O3 S2'
_chemical_formula_weight 577.55
_chemical_name_systematic
;
<i>N</i>-(2-{[5-Bromo-2-(piperidin-1-yl)pyrimidin-4-yl]sulfanyl}-4-
methoxyphenyl)-2,4,6-trimethylbenzenesulfonamide
;
_space_group_IT_number 14
_symmetry_cell_setting monoclinic
_symmetry_space_group_name_Hall '-P 2yn'
_symmetry_space_group_name_H-M 'P 1 21/n 1'
_atom_sites_solution_hydrogens geom
_atom_sites_solution_primary direct
_atom_sites_solution_secondary difmap
_audit_creation_method SHELXL-97
_cell_angle_alpha 90.00
_cell_angle_beta 92.924(4)
_cell_angle_gamma 90.00
_cell_formula_units_Z 4
_cell_length_a 9.3334(5)
_cell_length_b 10.3635(4)
_cell_length_c 27.8258(11)
_cell_measurement_reflns_used 6963
_cell_measurement_temperature 293(2)
_cell_measurement_theta_max 29.03
_cell_measurement_theta_min 3.52
_cell_volume 2688.0(2)
_computing_cell_refinement 'CrysAlis PRO  (Oxford Diffraction, 2010)'
_computing_data_collection 'CrysAlis PRO  (Oxford Diffraction, 2010)'
_computing_data_reduction 'CrysAlis PRO  (Oxford Diffraction, 2010)'
_computing_molecular_graphics 'ORTEP-3 (Farrugia, 1997)'
_computing_publication_material 'PLATON (Spek, 2009)'
_computing_structure_refinement 'SHELXL97 (Sheldrick, 2008)'
_computing_structure_solution 'SHELXS97 (Sheldrick, 2008)'
_diffrn_ambient_temperature 293(2)
_diffrn_detector_area_resol_mean 16.1049
_diffrn_measured_fraction_theta_full 0.997
_diffrn_measured_fraction_theta_max 0.997
_diffrn_measurement_device_type 'Oxford Diffraction Xcalibur Sapphire3'
_diffrn_measurement_method 'omega scan'
_diffrn_radiation_monochromator graphite
_diffrn_radiation_source 'fine-focus sealed tube'
_diffrn_radiation_type MoK\a
_diffrn_radiation_wavelength 0.71073
_diffrn_reflns_av_R_equivalents 0.0433
_diffrn_reflns_av_sigmaI/netI 0.0435
_diffrn_reflns_limit_h_max 11
_diffrn_reflns_limit_h_min -11
_diffrn_reflns_limit_k_max 12
_diffrn_reflns_limit_k_min -12
_diffrn_reflns_limit_l_max 34
_diffrn_reflns_limit_l_min -34
_diffrn_reflns_number 21429
_diffrn_reflns_theta_full 26.00
_diffrn_reflns_theta_max 26.00
_diffrn_reflns_theta_min 3.53
_diffrn_standards_decay_% 0
_diffrn_standards_interval_count 0
_diffrn_standards_interval_time 0
_diffrn_standards_number 0
_exptl_absorpt_coefficient_mu 1.718
_exptl_absorpt_correction_T_max 1.00000
_exptl_absorpt_correction_T_min 0.64887
_exptl_absorpt_correction_type multi-scan
_exptl_absorpt_process_details '(CrysAlis PRO; Oxford Diffraction, 2010)'
_exptl_crystal_colour white
_exptl_crystal_density_diffrn 1.427
_exptl_crystal_density_method 'not measured'
_exptl_crystal_description block
_exptl_crystal_F_000 1192
_exptl_crystal_size_max 0.3
_exptl_crystal_size_mid 0.2
_exptl_crystal_size_min 0.2
_refine_diff_density_max 0.352
_refine_diff_density_min -0.432
_refine_ls_extinction_method none
_refine_ls_goodness_of_fit_ref 1.058
_refine_ls_hydrogen_treatment constr
_refine_ls_matrix_type full
_refine_ls_number_parameters 320
_refine_ls_number_reflns 5266
_refine_ls_number_restraints 0
_refine_ls_restrained_S_all 1.058
_refine_ls_R_factor_all 0.0886
_refine_ls_R_factor_gt 0.0536
_refine_ls_shift/su_max 0.001
_refine_ls_shift/su_mean 0.000
_refine_ls_structure_factor_coef Fsqd
_refine_ls_weighting_details 'calc w=1/[\s^2^(Fo^2^)+(0.0365P)^2^+2.6423P] where P=(Fo^2^+2Fc^2^)/3'
_refine_ls_weighting_scheme calc
_refine_ls_wR_factor_gt 0.1055
_refine_ls_wR_factor_ref 0.1228
_reflns_number_gt 3580
_reflns_number_total 5266
_reflns_threshold_expression I>2\s(I)
_cod_data_source_file hb6940.cif
_cod_data_source_block I
_cod_original_sg_symbol_Hall '-P 2yn '
_cod_original_sg_symbol_H-M 'P 21/n '
_cod_database_code 2236275
_cod_database_fobs_code 2236275

loop_
_symmetry_equiv_pos_as_xyz
'x, y, z'
'-x+1/2, y+1/2, -z+1/2'
'-x, -y, -z'
'x-1/2, -y-1/2, z-1/2'

loop_
_atom_site_type_symbol
_atom_site_label
_atom_site_fract_x
_atom_site_fract_y
_atom_site_fract_z
_atom_site_U_iso_or_equiv
_atom_site_adp_type
_atom_site_calc_flag
_atom_site_refinement_flags
_atom_site_occupancy
_atom_site_symmetry_multiplicity
Br Br1 0.24625(5) 1.11199(4) 0.216359(17) 0.07602(19) Uani d . 1 1
S S1 0.19179(12) 0.85193(11) 0.00058(3) 0.0626(3) Uani d . 1 1
S S2 0.10025(10) 0.89654(9) 0.14471(3) 0.0513(3) Uani d . 1 1
O O1 0.2090(4) 0.7302(3) -0.02194(10) 0.0849(10) Uani d . 1 1
O O2 0.1541(3) 0.9599(3) -0.02939(9) 0.0725(9) Uani d . 1 1
O O3 -0.0197(3) 0.4244(3) 0.15889(9) 0.0700(8) Uani d . 1 1
N N1 0.0612(4) 0.8411(3) 0.03700(10) 0.0628(9) Uani d . 1 1
H H1 0.0005 0.9035 0.0374 0.075 Uiso calc R 1 1
N N4 0.5272(3) 0.8077(3) 0.21918(12) 0.0604(9) Uani d . 1 1
N N5 0.3329(3) 0.7523(3) 0.16362(10) 0.0453(7) Uani d . 1 1
N N7 0.5265(4) 0.6181(3) 0.17624(14) 0.0733(10) Uani d . 1 1
C C1 0.3494(4) 0.8878(4) 0.03643(12) 0.0523(9) Uani d . 1 1
C C2 0.3591(4) 1.0096(4) 0.05852(13) 0.0518(9) Uani d . 1 1
C C3 0.4791(4) 1.0346(4) 0.08927(14) 0.0612(11) Uani d . 1 1
H H3 0.4856 1.1145 0.1045 0.073 Uiso calc R 1 1
C C4 0.5867(5) 0.9480(5) 0.09806(14) 0.0646(12) Uani d . 1 1
C C5 0.5758(5) 0.8317(5) 0.07489(15) 0.0699(12) Uani d . 1 1
H H5 0.6498 0.7725 0.0801 0.084 Uiso calc R 1 1
C C6 0.4601(5) 0.7970(4) 0.04384(15) 0.0652(11) Uani d . 1 1
C C7 0.2507(5) 1.1154(4) 0.05177(17) 0.0712(12) Uani d . 1 1
H H7A 0.2515 1.1474 0.0194 0.107 Uiso calc R 1 1
H H7B 0.2740 1.1842 0.0739 0.107 Uiso calc R 1 1
H H7C 0.1571 1.0825 0.0576 0.107 Uiso calc R 1 1
C C8 0.7134(5) 0.9787(6) 0.13240(16) 0.0922(17) Uani d . 1 1
H H8A 0.7873 1.0196 0.1151 0.138 Uiso calc R 1 1
H H8B 0.7499 0.9002 0.1467 0.138 Uiso calc R 1 1
H H8C 0.6832 1.0356 0.1572 0.138 Uiso calc R 1 1
C C9 0.0417(4) 0.7345(4) 0.06810(12) 0.0555(10) Uani d . 1 1
C C10 -0.0028(6) 0.6177(5) 0.04949(15) 0.0934(18) Uani d . 1 1
H H10 -0.0200 0.6100 0.0164 0.112 Uiso calc R 1 1
C C11 -0.0228(6) 0.5119(5) 0.07801(15) 0.0879(17) Uani d . 1 1
H H11 -0.0506 0.4335 0.0642 0.106 Uiso calc R 1 1
C C12 -0.0016(4) 0.5222(4) 0.12717(13) 0.0549(10) Uani d . 1 1
C C13 0.0332(4) 0.6404(4) 0.14644(12) 0.0500(9) Uani d . 1 1
H H13 0.0404 0.6497 0.1797 0.060 Uiso calc R 1 1
C C14 0.0579(4) 0.7461(4) 0.11776(12) 0.0449(8) Uani d . 1 1
C C15 -0.0514(6) 0.2991(4) 0.14117(17) 0.0791(14) Uani d . 1 1
H H15A -0.1376 0.3018 0.1209 0.119 Uiso calc R 1 1
H H15B -0.0645 0.2418 0.1677 0.119 Uiso calc R 1 1
H H15C 0.0265 0.2689 0.1229 0.119 Uiso calc R 1 1
C C16 0.2696(4) 0.8624(3) 0.17246(11) 0.0406(8) Uani d . 1 1
C C17 0.3325(4) 0.9525(3) 0.20396(12) 0.0466(9) Uani d . 1 1
C C18 0.4616(4) 0.7291(4) 0.18658(13) 0.0504(9) Uani d . 1 1
C C21 0.4617(4) 0.9181(4) 0.22662(13) 0.0580(10) Uani d . 1 1
H H21 0.5051 0.9760 0.2484 0.070 Uiso calc R 1 1
C C22 0.6581(5) 0.5732(5) 0.2017(2) 0.0938(16) Uani d . 1 1
H H22A 0.6940 0.6396 0.2237 0.113 Uiso calc R 1 1
H H22B 0.7306 0.5566 0.1787 0.113 Uiso calc R 1 1
C C23 0.6303(6) 0.4531(6) 0.2290(2) 0.110(2) Uani d . 1 1
H H23A 0.5689 0.4732 0.2551 0.131 Uiso calc R 1 1
H H23B 0.7204 0.4206 0.2431 0.131 Uiso calc R 1 1
C C24 0.5602(7) 0.3496(6) 0.1980(3) 0.124(2) Uani d . 1 1
H H24A 0.5336 0.2776 0.2179 0.148 Uiso calc R 1 1
H H24B 0.6275 0.3183 0.1752 0.148 Uiso calc R 1 1
C C25 0.4283(6) 0.4025(5) 0.1711(2) 0.1031(19) Uani d . 1 1
H H25A 0.3898 0.3377 0.1488 0.124 Uiso calc R 1 1
H H25B 0.3556 0.4214 0.1938 0.124 Uiso calc R 1 1
C C26 0.4612(6) 0.5222(5) 0.14396(18) 0.0857(15) Uani d . 1 1
H H26A 0.5261 0.5019 0.1189 0.103 Uiso calc R 1 1
H H26B 0.3735 0.5567 0.1288 0.103 Uiso calc R 1 1
C C27 0.4663(7) 0.6661(5) 0.0203(2) 0.113(2) Uani d . 1 1
H H27A 0.5549 0.6244 0.0300 0.169 Uiso calc R 1 1
H H27B 0.4606 0.6762 -0.0141 0.169 Uiso calc R 1 1
H H27C 0.3873 0.6144 0.0299 0.169 Uiso calc R 1 1

loop_
_atom_site_aniso_label
_atom_site_aniso_U_11
_atom_site_aniso_U_22
_atom_site_aniso_U_33
_atom_site_aniso_U_12
_atom_site_aniso_U_13
_atom_site_aniso_U_23
Br1 0.0919(4) 0.0579(3) 0.0777(3) -0.0032(2) -0.0005(3) -0.0240(2)
S1 0.0804(8) 0.0720(7) 0.0346(5) -0.0331(6) -0.0047(5) 0.0008(5)
S2 0.0549(6) 0.0503(5) 0.0476(5) -0.0009(5) -0.0081(4) -0.0051(4)
O1 0.117(3) 0.085(2) 0.0528(17) -0.039(2) -0.0007(17) -0.0228(16)
O2 0.077(2) 0.095(2) 0.0442(15) -0.0272(17) -0.0060(14) 0.0220(15)
O3 0.103(2) 0.0584(17) 0.0485(15) -0.0251(16) 0.0001(15) 0.0052(14)
N1 0.069(2) 0.077(2) 0.0421(17) -0.0288(19) -0.0059(15) 0.0138(17)
N4 0.055(2) 0.067(2) 0.058(2) -0.0087(18) -0.0134(16) -0.0050(18)
N5 0.0479(18) 0.0480(18) 0.0394(16) -0.0064(14) -0.0029(13) -0.0011(14)
N7 0.067(2) 0.062(2) 0.088(3) 0.0127(19) -0.018(2) -0.008(2)
C1 0.063(2) 0.055(2) 0.0388(19) -0.016(2) 0.0010(17) -0.0008(18)
C2 0.051(2) 0.059(2) 0.046(2) -0.013(2) 0.0029(17) 0.0005(19)
C3 0.061(3) 0.073(3) 0.049(2) -0.024(2) 0.003(2) -0.009(2)
C4 0.052(3) 0.099(4) 0.043(2) -0.016(3) 0.0038(19) 0.008(2)
C5 0.060(3) 0.089(3) 0.061(3) 0.007(3) 0.008(2) 0.016(3)
C6 0.080(3) 0.062(3) 0.054(2) -0.008(2) 0.010(2) -0.003(2)
C7 0.075(3) 0.061(3) 0.077(3) -0.009(2) -0.004(2) -0.013(2)
C8 0.058(3) 0.154(5) 0.063(3) -0.027(3) -0.008(2) 0.016(3)
C9 0.067(3) 0.063(2) 0.0353(19) -0.032(2) -0.0038(17) 0.0024(18)
C10 0.156(5) 0.090(4) 0.034(2) -0.069(4) 0.004(3) -0.008(2)
C11 0.146(5) 0.075(3) 0.043(2) -0.061(3) 0.013(3) -0.012(2)
C12 0.067(3) 0.057(2) 0.041(2) -0.023(2) 0.0038(18) 0.0000(19)
C13 0.054(2) 0.064(3) 0.0313(18) -0.0146(19) -0.0020(16) -0.0010(18)
C14 0.043(2) 0.055(2) 0.0353(18) -0.0125(17) -0.0051(15) -0.0019(17)
C15 0.102(4) 0.052(3) 0.083(3) -0.015(3) 0.005(3) 0.000(2)
C16 0.048(2) 0.045(2) 0.0282(16) -0.0126(17) 0.0002(14) 0.0024(15)
C17 0.055(2) 0.048(2) 0.0370(19) -0.0115(18) 0.0042(17) -0.0042(16)
C18 0.051(2) 0.054(2) 0.046(2) -0.0048(19) -0.0029(18) 0.0033(18)
C21 0.065(3) 0.064(3) 0.045(2) -0.019(2) -0.0068(19) -0.009(2)
C22 0.058(3) 0.093(4) 0.129(5) 0.014(3) -0.007(3) 0.003(4)
C23 0.064(3) 0.132(5) 0.131(5) 0.015(3) -0.015(3) 0.053(4)
C24 0.085(4) 0.083(4) 0.200(7) -0.002(3) -0.019(4) 0.042(5)
C25 0.088(4) 0.073(3) 0.145(5) -0.006(3) -0.022(4) 0.006(4)
C26 0.099(4) 0.072(3) 0.085(3) 0.023(3) -0.010(3) -0.016(3)
C27 0.159(6) 0.076(4) 0.102(4) 0.015(4) -0.002(4) -0.023(3)

loop_
_atom_type_symbol
_atom_type_description
_atom_type_scat_dispersion_real
_atom_type_scat_dispersion_imag
_atom_type_scat_source
C C 0.0033 0.0016 'International Tables Vol C Tables 4.2.6.8 and 6.1.1.4'
H H 0.0000 0.0000 'International Tables Vol C Tables 4.2.6.8 and 6.1.1.4'
N N 0.0061 0.0033 'International Tables Vol C Tables 4.2.6.8 and 6.1.1.4'
O O 0.0106 0.0060 'International Tables Vol C Tables 4.2.6.8 and 6.1.1.4'
S S 0.1246 0.1234 'International Tables Vol C Tables 4.2.6.8 and 6.1.1.4'
Br Br -0.2901 2.4595 'International Tables Vol C Tables 4.2.6.8 and 6.1.1.4'

loop_
_geom_angle_atom_site_label_1
_geom_angle_atom_site_label_2
_geom_angle_atom_site_label_3
_geom_angle
O1 S1 O2 117.88(18)
O1 S1 N1 108.56(19)
O2 S1 N1 104.34(19)
O1 S1 C1 108.9(2)
O2 S1 C1 109.66(17)
N1 S1 C1 106.87(16)
C16 S2 C14 100.67(17)
C12 O3 C15 119.2(3)
C9 N1 S1 123.8(3)
C9 N1 H1 118.1
S1 N1 H1 118.1
C21 N4 C18 115.7(3)
C16 N5 C18 117.5(3)
C18 N7 C26 122.7(4)
C18 N7 C22 123.2(4)
C26 N7 C22 113.4(4)
C2 C1 C6 120.5(4)
C2 C1 S1 117.9(3)
C6 C1 S1 121.6(3)
C3 C2 C1 117.8(4)
C3 C2 C7 117.1(4)
C1 C2 C7 125.1(3)
C4 C3 C2 123.3(4)
C4 C3 H3 118.4
C2 C3 H3 118.4
C3 C4 C5 117.4(4)
C3 C4 C8 121.4(5)
C5 C4 C8 121.2(5)
C4 C5 C6 123.7(4)
C4 C5 H5 118.1
C6 C5 H5 118.1
C5 C6 C1 117.3(4)
C5 C6 C27 117.1(5)
C1 C6 C27 125.6(4)
C2 C7 H7A 109.5
C2 C7 H7B 109.5
H7A C7 H7B 109.5
C2 C7 H7C 109.5
H7A C7 H7C 109.5
H7B C7 H7C 109.5
C4 C8 H8A 109.5
C4 C8 H8B 109.5
H8A C8 H8B 109.5
C4 C8 H8C 109.5
H8A C8 H8C 109.5
H8B C8 H8C 109.5
C10 C9 C14 117.9(3)
C10 C9 N1 120.1(3)
C14 C9 N1 121.9(3)
C11 C10 C9 122.3(4)
C11 C10 H10 118.9
C9 C10 H10 118.9
C10 C11 C12 119.7(4)
C10 C11 H11 120.1
C12 C11 H11 120.1
O3 C12 C13 116.6(3)
O3 C12 C11 124.8(4)
C13 C12 C11 118.6(4)
C12 C13 C14 121.7(3)
C12 C13 H13 119.1
C14 C13 H13 119.1
C13 C14 C9 119.6(3)
C13 C14 S2 119.7(3)
C9 C14 S2 120.7(3)
O3 C15 H15A 109.5
O3 C15 H15B 109.5
H15A C15 H15B 109.5
O3 C15 H15C 109.5
H15A C15 H15C 109.5
H15B C15 H15C 109.5
N5 C16 C17 121.5(3)
N5 C16 S2 119.7(2)
C17 C16 S2 118.8(3)
C21 C17 C16 116.4(3)
C21 C17 Br1 121.1(3)
C16 C17 Br1 122.4(3)
N7 C18 N4 118.1(4)
N7 C18 N5 116.9(3)
N4 C18 N5 125.1(4)
N4 C21 C17 123.7(3)
N4 C21 H21 118.2
C17 C21 H21 118.2
N7 C22 C23 110.5(4)
N7 C22 H22A 109.6
C23 C22 H22A 109.6
N7 C22 H22B 109.6
C23 C22 H22B 109.6
H22A C22 H22B 108.1
C22 C23 C24 112.6(5)
C22 C23 H23A 109.1
C24 C23 H23A 109.1
C22 C23 H23B 109.1
C24 C23 H23B 109.1
H23A C23 H23B 107.8
C23 C24 C25 110.1(5)
C23 C24 H24A 109.6
C25 C24 H24A 109.6
C23 C24 H24B 109.6
C25 C24 H24B 109.6
H24A C24 H24B 108.1
C26 C25 C24 111.6(5)
C26 C25 H25A 109.3
C24 C25 H25A 109.3
C26 C25 H25B 109.3
C24 C25 H25B 109.3
H25A C25 H25B 108.0
N7 C26 C25 110.3(4)
N7 C26 H26A 109.6
C25 C26 H26A 109.6
N7 C26 H26B 109.6
C25 C26 H26B 109.6
H26A C26 H26B 108.1
C6 C27 H27A 109.5
C6 C27 H27B 109.5
H27A C27 H27B 109.5
C6 C27 H27C 109.5
H27A C27 H27C 109.5
H27B C27 H27C 109.5

loop_
_geom_bond_atom_site_label_1
_geom_bond_atom_site_label_2
_geom_bond_distance
Br1 C17 1.878(4)
S1 O1 1.422(3)
S1 O2 1.429(3)
S1 N1 1.628(3)
S1 C1 1.774(4)
S2 C16 1.760(4)
S2 C14 1.766(4)
O3 C12 1.360(4)
O3 C15 1.415(5)
N1 C9 1.420(5)
N1 H1 0.8600
N4 C21 1.319(5)
N4 C18 1.343(5)
N5 C16 1.313(4)
N5 C18 1.353(4)
N7 C18 1.339(5)
N7 C26 1.452(6)
N7 C22 1.461(6)
C1 C2 1.405(5)
C1 C6 1.405(6)
C2 C3 1.398(5)
C2 C7 1.497(6)
C3 C4 1.360(6)
C3 H3 0.9300
C4 C5 1.368(6)
C4 C8 1.516(6)
C5 C6 1.395(6)
C5 H5 0.9300
C6 C27 1.509(6)
C7 H7A 0.9600
C7 H7B 0.9600
C7 H7C 0.9600
C8 H8A 0.9600
C8 H8B 0.9600
C8 H8C 0.9600
C9 C10 1.373(5)
C9 C14 1.388(5)
C10 C11 1.372(6)
C10 H10 0.9300
C11 C12 1.376(5)
C11 H11 0.9300
C12 C13 1.369(5)
C13 C14 1.382(5)
C13 H13 0.9300
C15 H15A 0.9600
C15 H15B 0.9600
C15 H15C 0.9600
C16 C17 1.390(4)
C17 C21 1.379(5)
C21 H21 0.9300
C22 C23 1.488(7)
C22 H22A 0.9700
C22 H22B 0.9700
C23 C24 1.505(8)
C23 H23A 0.9700
C23 H23B 0.9700
C24 C25 1.511(7)
C24 H24A 0.9700
C24 H24B 0.9700
C25 C26 1.493(7)
C25 H25A 0.9700
C25 H25B 0.9700
C26 H26A 0.9700
C26 H26B 0.9700
C27 H27A 0.9600
C27 H27B 0.9600
C27 H27C 0.9600

loop_
_geom_hbond_atom_site_label_D
_geom_hbond_atom_site_label_H
_geom_hbond_atom_site_label_A
_geom_hbond_site_symmetry_A
_geom_hbond_distance_DH
_geom_hbond_distance_HA
_geom_hbond_distance_DA
_geom_hbond_angle_DHA
_geom_hbond_publ_flag
N1 H1 O2 3_575 0.86 2.03 2.880(5) 172 yes
C8 H8A O2 3_675 0.96 2.48 3.242(5) 136 yes
C11 H11 O1 3_565 0.93 2.50 3.387(6) 159 yes

loop_
_geom_torsion_atom_site_label_1
_geom_torsion_atom_site_label_2
_geom_torsion_atom_site_label_3
_geom_torsion_atom_site_label_4
_geom_torsion
O1 S1 N1 C9 42.9(3)
O2 S1 N1 C9 169.4(3)
C1 S1 N1 C9 -74.5(3)
O1 S1 C1 C2 174.6(3)
O2 S1 C1 C2 44.2(3)
N1 S1 C1 C2 -68.3(3)
O1 S1 C1 C6 -7.1(4)
O2 S1 C1 C6 -137.5(3)
N1 S1 C1 C6 110.0(3)
C6 C1 C2 C3 -2.4(5)
S1 C1 C2 C3 175.9(3)
C6 C1 C2 C7 177.6(4)
S1 C1 C2 C7 -4.1(5)
C1 C2 C3 C4 1.0(6)
C7 C2 C3 C4 -179.0(4)
C2 C3 C4 C5 0.8(6)
C2 C3 C4 C8 -178.9(4)
C3 C4 C5 C6 -1.3(6)
C8 C4 C5 C6 178.4(4)
C4 C5 C6 C1 -0.1(6)
C4 C5 C6 C27 178.7(4)
C2 C1 C6 C5 2.0(6)
S1 C1 C6 C5 -176.3(3)
C2 C1 C6 C27 -176.6(4)
S1 C1 C6 C27 5.1(6)
S1 N1 C9 C10 -71.3(5)
S1 N1 C9 C14 112.7(4)
C14 C9 C10 C11 -4.0(8)
N1 C9 C10 C11 179.8(5)
C9 C10 C11 C12 1.7(9)
C15 O3 C12 C13 -178.0(4)
C15 O3 C12 C11 5.4(7)
C10 C11 C12 O3 179.3(5)
C10 C11 C12 C13 2.8(8)
O3 C12 C13 C14 178.3(3)
C11 C12 C13 C14 -5.0(6)
C12 C13 C14 C9 2.6(6)
C12 C13 C14 S2 179.2(3)
C10 C9 C14 C13 1.8(6)
N1 C9 C14 C13 177.9(4)
C10 C9 C14 S2 -174.7(4)
N1 C9 C14 S2 1.4(5)
C16 S2 C14 C13 67.1(3)
C16 S2 C14 C9 -116.3(3)
C18 N5 C16 C17 0.4(5)
C18 N5 C16 S2 -178.6(2)
C14 S2 C16 N5 8.3(3)
C14 S2 C16 C17 -170.8(3)
N5 C16 C17 C21 -2.3(5)
S2 C16 C17 C21 176.7(3)
N5 C16 C17 Br1 178.8(2)
S2 C16 C17 Br1 -2.2(4)
C26 N7 C18 N4 175.9(4)
C22 N7 C18 N4 5.7(6)
C26 N7 C18 N5 -3.1(6)
C22 N7 C18 N5 -173.3(4)
C21 N4 C18 N7 177.3(4)
C21 N4 C18 N5 -3.7(6)
C16 N5 C18 N7 -178.3(3)
C16 N5 C18 N4 2.8(5)
C18 N4 C21 C17 1.5(6)
C16 C17 C21 N4 1.3(6)
Br1 C17 C21 N4 -179.8(3)
C18 N7 C22 C23 114.5(5)
C26 N7 C22 C23 -56.6(6)
N7 C22 C23 C24 53.4(7)
C22 C23 C24 C25 -52.3(7)
C23 C24 C25 C26 53.1(7)
C18 N7 C26 C25 -113.2(5)
C22 N7 C26 C25 57.9(6)
C24 C25 C26 N7 -55.7(7)

loop_
_cod_related_entry_id
_cod_related_entry_database
_cod_related_entry_code
1 ChemSpider 30658077
